data_4060077
loop_
_publ_author_name
'Osipov, Alexander L.'
'Gerdov, Sergei M.'
'Kuz'mina, Lyudmila G.'
'Howard, Judith A. K.'
'Nikonov, Georgii I.'

_publ_section_title
;
Syntheses and X-ray Diffraction Studies of Half-Sandwich 
Hydridosilyl Complexes of Ruthenium
;
_journal_issue 4
_journal_name_full Organometallics
_journal_page_first 587
_journal_page_last 602
_journal_paper_doi 10.1021/om0495271
_journal_volume 24
_journal_year 2005
_chemical_formula_sum 'C19 H40 Cl P Ru Si'
_chemical_formula_weight 464.09
_chemical_name_systematic
;
(pentamethylcyclopentadienyl)(diisopropylmethylphosphine)
(dimethylchlorosilyl)ruthenium dihydride
;
_space_group_IT_number 2
_symmetry_cell_setting triclinic
_symmetry_space_group_name_Hall '-P 1'
_symmetry_space_group_name_H-M 'P -1'
_atom_sites_solution_hydrogens geom
_atom_sites_solution_primary direct
_atom_sites_solution_secondary difmap
_cell_angle_alpha 82.1060(10)
_cell_angle_beta 74.0150(10)
_cell_angle_gamma 63.1710(10)
_cell_formula_units_Z 2
_cell_length_a 9.5522(3)
_cell_length_b 9.7988(3)
_cell_length_c 14.2729(5)
_cell_measurement_reflns_used 6060
_cell_measurement_temperature 120(2)
_cell_measurement_theta_max 29.928
_cell_measurement_theta_min 2.551
_cell_volume 1145.91(6)
_diffrn_ambient_temperature 120(2)
_diffrn_detector_area_resol_mean ?
_diffrn_measurement_device_type 'BRUKER SMART CCD'
_diffrn_measurement_method ?
_diffrn_radiation_monochromator graphite
_diffrn_radiation_source 'fine-focus sealed tube'
_diffrn_radiation_type MoK\a
_diffrn_radiation_wavelength 0.71073
_diffrn_reflns_av_R_equivalents 0.0309
_diffrn_reflns_av_sigmaI/netI 0.0203
_diffrn_reflns_limit_h_max 11
_diffrn_reflns_limit_h_min -12
_diffrn_reflns_limit_k_max 12
_diffrn_reflns_limit_k_min -12
_diffrn_reflns_limit_l_max 13
_diffrn_reflns_limit_l_min -18
_diffrn_reflns_number 6751
_diffrn_reflns_theta_max 28.00
_diffrn_reflns_theta_min 2.33
_diffrn_standards_decay_% ?
_diffrn_standards_interval_count ?
_diffrn_standards_interval_time ?
_diffrn_standards_number ?
_exptl_absorpt_coefficient_mu 0.922
_exptl_absorpt_correction_T_max 0.8516
_exptl_absorpt_correction_T_min 0.6981
_exptl_absorpt_correction_type ?
_exptl_absorpt_process_details ?
_exptl_crystal_colour ?
_exptl_crystal_density_diffrn 1.345
_exptl_crystal_density_meas ?
_exptl_crystal_density_method 'not measured'
_exptl_crystal_description ?
_exptl_crystal_F_000 488
_exptl_crystal_size_max 0.42
_exptl_crystal_size_mid 0.26
_exptl_crystal_size_min 0.18
_refine_ls_extinction_coef 0.0012(10)
_refine_ls_extinction_expression Fc^*^=kFc[1+0.001xFc^2^\l^3^/sin(2\q)]^-1/4^
_refine_ls_extinction_method SHELXL
_refine_ls_goodness_of_fit_ref 1.059
_refine_ls_hydrogen_treatment mixed
_refine_ls_matrix_type full
_refine_ls_number_parameters 217
_refine_ls_number_reflns 5090
_refine_ls_number_restraints 0
_refine_ls_restrained_S_all 1.059
_refine_ls_R_factor_all 0.0468
_refine_ls_R_factor_gt 0.0452
_refine_ls_shift/su_max 0.000
_refine_ls_shift/su_mean 0.000
_refine_ls_structure_factor_coef Fsqd
_refine_ls_weighting_details 'calc w=1/[\s^2^(Fo^2^)+(0.0852P)^2^+1.6935P] where P=(Fo^2^+2Fc^2^)/3'
_refine_ls_weighting_scheme calc
_refine_ls_wR_factor_gt 0.1192
_refine_ls_wR_factor_ref 0.1207
_reflns_number_gt 4856
_reflns_number_total 5090
_reflns_threshold_expression >2sigma(I)
_cod_original_sg_symbol_H-M P-1
_cod_database_code 4060077

loop_
_symmetry_equiv_pos_as_xyz
'x, y, z'
'-x, -y, -z'

loop_
_atom_site_label
_atom_site_type_symbol
_atom_site_fract_x
_atom_site_fract_y
_atom_site_fract_z
_atom_site_U_iso_or_equiv
_atom_site_adp_type
_atom_site_occupancy
_atom_site_symmetry_multiplicity
_atom_site_calc_flag
_atom_site_refinement_flags
_atom_site_disorder_assembly
_atom_site_disorder_group
Ru1 Ru 0.31415(2) 0.34584(2) 0.255637(14) 0.01389(11) Uani 1 1 d . . .
Cl1 Cl 0.15045(13) 0.75554(9) 0.17163(7) 0.0361(2) Uani 1 1 d . . .
Si1 Si 0.09655(10) 0.58852(9) 0.27211(6) 0.01948(18) Uani 1 1 d . . .
P1 P 0.22012(9) 0.19221(8) 0.20946(5) 0.01585(16) Uani 1 1 d . . .
C1 C 0.5321(4) 0.1748(3) 0.3090(2) 0.0217(6) Uani 1 1 d . . .
C2 C 0.5867(4) 0.2059(4) 0.2070(2) 0.0213(6) Uani 1 1 d . . .
C3 C 0.5511(4) 0.3646(4) 0.1974(2) 0.0216(6) Uani 1 1 d . . .
C4 C 0.4780(4) 0.4311(3) 0.2926(2) 0.0206(6) Uani 1 1 d . . .
C5 C 0.4649(4) 0.3142(4) 0.3612(2) 0.0225(6) Uani 1 1 d . . .
C6 C 0.5688(5) 0.0190(4) 0.3563(3) 0.0328(8) Uani 1 1 d . . .
H6A H 0.6758 -0.0242 0.3700 0.049 Uiso 1 1 calc R . .
H6B H 0.5673 -0.0485 0.3122 0.049 Uiso 1 1 calc R . .
H6C H 0.4870 0.0283 0.4173 0.049 Uiso 1 1 calc R . .
C7 C 0.6870(4) 0.0895(4) 0.1280(3) 0.0291(7) Uani 1 1 d . . .
H7A H 0.8017 0.0508 0.1266 0.044 Uiso 1 1 calc R . .
H7B H 0.6681 0.1374 0.0649 0.044 Uiso 1 1 calc R . .
H7C H 0.6564 0.0046 0.1409 0.044 Uiso 1 1 calc R . .
C8 C 0.5979(5) 0.4485(4) 0.1073(3) 0.0316(7) Uani 1 1 d . . .
H8A H 0.7077 0.4368 0.1005 0.047 Uiso 1 1 calc R . .
H8B H 0.5223 0.5572 0.1124 0.047 Uiso 1 1 calc R . .
H8C H 0.5943 0.4061 0.0501 0.047 Uiso 1 1 calc R . .
C9 C 0.4520(5) 0.5871(4) 0.3163(3) 0.0310(7) Uani 1 1 d . . .
H9A H 0.5511 0.5804 0.3284 0.046 Uiso 1 1 calc R . .
H9B H 0.3633 0.6253 0.3745 0.046 Uiso 1 1 calc R . .
H9C H 0.4248 0.6574 0.2612 0.046 Uiso 1 1 calc R . .
C10 C 0.4104(5) 0.3277(5) 0.4705(2) 0.0344(8) Uani 1 1 d . . .
H10A H 0.5024 0.3078 0.4969 0.052 Uiso 1 1 calc R . .
H10B H 0.3676 0.2529 0.4979 0.052 Uiso 1 1 calc R . .
H10C H 0.3258 0.4311 0.4878 0.052 Uiso 1 1 calc R . .
C11 C -0.1083(4) 0.6270(3) 0.2476(3) 0.0239(6) Uani 1 1 d . . .
H11A H -0.1835 0.7352 0.2584 0.036 Uiso 1 1 calc R . .
H11B H -0.1539 0.5636 0.2920 0.036 Uiso 1 1 calc R . .
H11C H -0.0910 0.6015 0.1800 0.036 Uiso 1 1 calc R . .
C12 C 0.0305(4) 0.6871(4) 0.3939(2) 0.0259(6) Uani 1 1 d . . .
H12A H -0.0611 0.7875 0.3926 0.039 Uiso 1 1 calc R . .
H12B H 0.1207 0.7001 0.4048 0.039 Uiso 1 1 calc R . .
H12C H -0.0019 0.6242 0.4467 0.039 Uiso 1 1 calc R . .
C13 C 0.0884(4) 0.1225(4) 0.3047(2) 0.0261(7) Uani 1 1 d . . .
H13A H 0.0722 0.0472 0.2734 0.031 Uiso 1 1 calc R . .
C14 C 0.1733(5) 0.0375(5) 0.3860(3) 0.0368(8) Uani 1 1 d . . .
H14A H 0.1030 0.0014 0.4355 0.055 Uiso 1 1 calc R . .
H14B H 0.1967 0.1067 0.4158 0.055 Uiso 1 1 calc R . .
H14C H 0.2746 -0.0502 0.3586 0.055 Uiso 1 1 calc R . .
C15 C -0.0793(4) 0.2486(5) 0.3477(3) 0.0347(8) Uani 1 1 d . . .
H15A H -0.1416 0.2040 0.3970 0.052 Uiso 1 1 calc R . .
H15B H -0.1359 0.2967 0.2956 0.052 Uiso 1 1 calc R . .
H15C H -0.0677 0.3257 0.3778 0.052 Uiso 1 1 calc R . .
C16 C 0.1065(4) 0.2717(4) 0.1127(2) 0.0229(6) Uani 1 1 d . . .
H16A H 0.0162 0.3731 0.1359 0.028 Uiso 1 1 calc R . .
C17 C 0.0297(5) 0.1749(5) 0.0909(3) 0.0326(7) Uani 1 1 d . . .
H17A H -0.0274 0.2252 0.0393 0.049 Uiso 1 1 calc R . .
H17B H -0.0470 0.1647 0.1500 0.049 Uiso 1 1 calc R . .
H17C H 0.1144 0.0733 0.0695 0.049 Uiso 1 1 calc R . .
C18 C 0.2128(6) 0.3018(5) 0.0184(3) 0.0395(9) Uani 1 1 d . . .
H18A H 0.1505 0.3435 -0.0314 0.059 Uiso 1 1 calc R . .
H18B H 0.3071 0.2057 -0.0044 0.059 Uiso 1 1 calc R . .
H18C H 0.2490 0.3753 0.0305 0.059 Uiso 1 1 calc R . .
C19 C 0.3740(4) 0.0080(3) 0.1558(2) 0.0237(6) Uani 1 1 d . . .
H19A H 0.3210 -0.0475 0.1390 0.036 Uiso 1 1 calc R . .
H19B H 0.4371 -0.0526 0.2029 0.036 Uiso 1 1 calc R . .
H19C H 0.4459 0.0259 0.0968 0.036 Uiso 1 1 calc R . .
H1 H 0.171(7) 0.364(6) 0.342(4) 0.054(15) Uiso 1 1 d . . .
H2 H 0.249(7) 0.443(7) 0.162(4) 0.059(16) Uiso 1 1 d . . .

loop_
_atom_site_aniso_label
_atom_site_aniso_U_11
_atom_site_aniso_U_22
_atom_site_aniso_U_33
_atom_site_aniso_U_23
_atom_site_aniso_U_13
_atom_site_aniso_U_12
Ru1 0.01380(16) 0.01298(15) 0.01520(14) -0.00352(9) -0.00373(9) -0.00505(11)
Cl1 0.0464(6) 0.0196(4) 0.0444(5) 0.0040(3) -0.0175(4) -0.0136(4)
Si1 0.0186(4) 0.0145(4) 0.0244(4) -0.0066(3) -0.0075(3) -0.0033(3)
P1 0.0165(4) 0.0158(3) 0.0161(3) -0.0049(3) -0.0007(3) -0.0083(3)
C1 0.0168(15) 0.0181(13) 0.0277(14) -0.0049(11) -0.0083(11) -0.0025(12)
C2 0.0134(14) 0.0244(14) 0.0261(14) -0.0076(12) -0.0039(11) -0.0066(12)
C3 0.0166(15) 0.0252(15) 0.0264(14) -0.0043(12) -0.0066(11) -0.0101(13)
C4 0.0194(15) 0.0200(14) 0.0259(14) -0.0039(11) -0.0102(12) -0.0079(12)
C5 0.0194(15) 0.0243(15) 0.0233(14) -0.0050(12) -0.0092(11) -0.0055(13)
C6 0.036(2) 0.0221(16) 0.0346(17) 0.0034(14) -0.0155(15) -0.0046(15)
C7 0.0188(16) 0.0327(17) 0.0347(17) -0.0154(14) 0.0011(12) -0.0103(14)
C8 0.0277(18) 0.0368(19) 0.0328(17) 0.0028(14) -0.0039(14) -0.0191(16)
C9 0.0312(19) 0.0256(16) 0.0452(19) -0.0085(14) -0.0154(15) -0.0144(15)
C10 0.040(2) 0.040(2) 0.0224(15) -0.0070(14) -0.0124(14) -0.0127(17)
C11 0.0171(15) 0.0115(12) 0.0355(16) -0.0107(12) -0.0127(12) 0.0067(11)
C12 0.0216(16) 0.0215(14) 0.0291(15) -0.0177(12) -0.0057(12) 0.0000(13)
C13 0.0278(17) 0.0268(16) 0.0265(15) -0.0060(12) 0.0039(12) -0.0188(15)
C14 0.046(2) 0.0330(18) 0.0269(16) 0.0026(14) 0.0024(15) -0.0210(18)
C15 0.0237(18) 0.043(2) 0.0368(18) -0.0101(16) 0.0058(14) -0.0189(17)
C16 0.0224(16) 0.0215(14) 0.0262(14) -0.0058(12) -0.0092(12) -0.0074(13)
C17 0.0298(19) 0.0385(19) 0.0374(18) -0.0111(15) -0.0105(14) -0.0174(16)
C18 0.059(3) 0.054(2) 0.0248(16) 0.0064(16) -0.0180(17) -0.039(2)
C19 0.0231(16) 0.0189(14) 0.0283(15) -0.0099(12) -0.0025(12) -0.0081(13)
